data_4112386
loop_
_publ_author_name
'Corneliu Stanciu'
'Anne F. Richards'
'Philip P. Power'

_publ_section_title
;
 Characterization of Ar'Sn(\m-Br)Sn(Ar')CH2C6H4-4-Pri (Ar' =
 C6H3-2,6-Dipp2; Dipp = C6H3-2,6-Pri2): A Stable Structural Analogue for a
 Heavier Group 14 Element Monobridged Alkene Isomer HM(\m-H)MH2 (M = Sn or
 Pb)
;
_journal_name_full 'Journal of the American Chemical Society'
_journal_page_first 4106
_journal_page_last 4107
_journal_paper_doi 10.1021/ja0316871
_journal_volume 126
_journal_year 2004
_chemical_formula_sum 'C73 H94 Br Sn2'
_chemical_formula_weight 1288.77
_chemical_name_common ' Dipp*Snparaisopropylbenzyl\mBrSnDipp*.hexane'
_chemical_name_systematic
; 
 ? 
;
_space_group_IT_number 2
_symmetry_cell_setting triclinic
_symmetry_space_group_name_Hall '-P 1'
_symmetry_space_group_name_H-M 'P -1'
_atom_sites_solution_hydrogens constr
_atom_sites_solution_primary direct
_atom_sites_solution_secondary difmap
_audit_creation_method SHELXL-97
_cell_angle_alpha 85.282(2)
_cell_angle_beta 84.227(2)
_cell_angle_gamma 67.277(2)
_cell_formula_units_Z 2
_cell_length_a 12.7124(11)
_cell_length_b 13.8727(12)
_cell_length_c 19.8044(18)
_cell_measurement_reflns_used 934
_cell_measurement_temperature 90(2)
_cell_measurement_theta_max 30.7395
_cell_measurement_theta_min 2.5755
_cell_volume 3201.6(5)
_computing_cell_refinement 'Bruker SAINT 6.35A (Bruker 2002)'
_computing_data_collection 'Bruker SMART 5.054 (Bruker 2001)'
_computing_data_reduction 'Bruker SAINT 6.35A (Bruker 2002)'
_computing_molecular_graphics 'SHELXTL 5, XP (Sheldrick, 1994)'
_computing_publication_material 'SHELXL-97 (Sheldrick, 1997)'
_computing_structure_refinement 'SHELXL-97 (Sheldrick, 1997)'
_computing_structure_solution 'SHELXS-97 (Sheldrick, 1990)'
_diffrn_ambient_temperature 90(2)
_diffrn_detector_area_resol_mean 8.3
_diffrn_measured_fraction_theta_full 0.997
_diffrn_measured_fraction_theta_max 0.997
_diffrn_measurement_device_type 'Bruker SMART 1000'
_diffrn_measurement_method \w
_diffrn_radiation_monochromator graphite
_diffrn_radiation_source 'normal-focus sealed tube'
_diffrn_radiation_type MoK\a
_diffrn_radiation_wavelength 0.71073
_diffrn_reflns_av_R_equivalents 0.0596
_diffrn_reflns_av_sigmaI/netI 0.0938
_diffrn_reflns_limit_h_max 16
_diffrn_reflns_limit_h_min -16
_diffrn_reflns_limit_k_max 18
_diffrn_reflns_limit_k_min -18
_diffrn_reflns_limit_l_max 25
_diffrn_reflns_limit_l_min -25
_diffrn_reflns_number 35537
_diffrn_reflns_theta_full 27.50
_diffrn_reflns_theta_max 27.50
_diffrn_reflns_theta_min 1.03
_diffrn_standards_decay_% <0.1
_diffrn_standards_interval_time
;
frames measured at beginning and end of data collection 
;
_diffrn_standards_number '50 frames remeasured'
_exptl_absorpt_coefficient_mu 1.444
_exptl_absorpt_correction_T_max 0.8018
_exptl_absorpt_correction_T_min 0.7710
_exptl_absorpt_correction_type multi-scan
_exptl_absorpt_process_details 'SADABS 2.04 (Bruker 2002)'
_exptl_crystal_colour orange
_exptl_crystal_density_diffrn 1.337
_exptl_crystal_description block
_exptl_crystal_F_000 1334
_exptl_crystal_size_max 0.19
_exptl_crystal_size_mid 0.17
_exptl_crystal_size_min 0.16
_refine_diff_density_max 2.469
_refine_diff_density_min -1.024
_refine_diff_density_rms 0.104
_refine_ls_extinction_method none
_refine_ls_goodness_of_fit_ref 0.945
_refine_ls_hydrogen_treatment mixed
_refine_ls_matrix_type full
_refine_ls_number_parameters 704
_refine_ls_number_reflns 14659
_refine_ls_number_restraints 0
_refine_ls_restrained_S_all 0.945
_refine_ls_R_factor_all 0.0731
_refine_ls_R_factor_gt 0.0386
_refine_ls_shift/su_max 0.001
_refine_ls_shift/su_mean 0.000
_refine_ls_structure_factor_coef Fsqd
_refine_ls_weighting_details 'calc w=1/[\s^2^(Fo^2^)+(0.0219P)^2^+0.0000P] where P=(Fo^2^+2Fc^2^)/3'
_refine_ls_weighting_scheme calc
_refine_ls_wR_factor_gt 0.0715
_refine_ls_wR_factor_ref 0.0776
_reflns_number_gt 9756
_reflns_number_total 14659
_reflns_threshold_expression >2sigma(I)
_cod_data_source_file ja0316871si20031212_062112.cif
_cod_data_source_block ar82
_cod_database_code 4112386

loop_
_symmetry_equiv_pos_as_xyz
'x, y, z'
'-x, -y, -z'

loop_
_atom_site_label
_atom_site_type_symbol
_atom_site_fract_x
_atom_site_fract_y
_atom_site_fract_z
_atom_site_U_iso_or_equiv
_atom_site_adp_type
_atom_site_occupancy
_atom_site_symmetry_multiplicity
_atom_site_calc_flag
_atom_site_refinement_flags
Sn1 Sn 0.28010(2) 0.109004(19) 0.267099(13) 0.01601(7) Uani 1 1 d .
Sn2 Sn 0.39314(2) 0.228595(19) 0.325493(13) 0.01562(7) Uani 1 1 d .
Br1 Br 0.46320(3) 0.13643(3) 0.19985(2) 0.02127(9) Uani 1 1 d .
C1 C 0.3424(3) -0.0605(3) 0.29155(17) 0.0127(7) Uani 1 1 d .
C2 C 0.2766(3) -0.0888(3) 0.34535(17) 0.0128(7) Uani 1 1 d .
C3 C 0.3047(3) -0.1930(3) 0.36763(18) 0.0166(8) Uani 1 1 d .
H3A H 0.2590 -0.2104 0.4037 0.020 Uiso 1 1 calc R
C4 C 0.3986(3) -0.2715(3) 0.33767(18) 0.0187(8) Uani 1 1 d .
H4A H 0.4177 -0.3426 0.3529 0.022 Uiso 1 1 calc R
C5 C 0.4639(3) -0.2443(3) 0.28514(18) 0.0168(8) Uani 1 1 d .
H5A H 0.5288 -0.2978 0.2648 0.020 Uiso 1 1 calc R
C6 C 0.4377(3) -0.1408(3) 0.26115(17) 0.0130(7) Uani 1 1 d .
C7 C 0.1741(3) -0.0088(3) 0.38117(18) 0.0141(8) Uani 1 1 d .
C8 C 0.0639(3) 0.0126(3) 0.36041(18) 0.0154(8) Uani 1 1 d .
C9 C -0.0310(3) 0.0770(3) 0.39864(19) 0.0200(8) Uani 1 1 d .
H9A H -0.1054 0.0918 0.3849 0.024 Uiso 1 1 calc R
C10 C -0.0189(3) 0.1199(3) 0.45645(19) 0.0197(8) Uani 1 1 d .
H10A H -0.0846 0.1627 0.4827 0.024 Uiso 1 1 calc R
C11 C 0.0890(3) 0.1004(3) 0.47602(18) 0.0177(8) Uani 1 1 d .
H11A H 0.0966 0.1317 0.5152 0.021 Uiso 1 1 calc R
C12 C 0.1866(3) 0.0358(3) 0.43960(18) 0.0157(8) Uani 1 1 d .
C13 C 0.0471(3) -0.0375(3) 0.29864(18) 0.0189(8) Uani 1 1 d .
H13A H 0.1212 -0.0626 0.2701 0.023 Uiso 1 1 calc R
C14 C -0.0450(3) 0.0402(3) 0.2544(2) 0.0265(9) Uani 1 1 d .
H14A H -0.0282 0.1032 0.2433 0.040 Uiso 1 1 calc R
H14B H -0.1202 0.0593 0.2794 0.040 Uiso 1 1 calc R
H14C H -0.0451 0.0075 0.2124 0.040 Uiso 1 1 calc R
C15 C 0.0165(3) -0.1334(3) 0.32176(19) 0.0215(9) Uani 1 1 d .
H15A H 0.0806 -0.1866 0.3442 0.032 Uiso 1 1 calc R
H15B H 0.0014 -0.1625 0.2821 0.032 Uiso 1 1 calc R
H15C H -0.0518 -0.1118 0.3536 0.032 Uiso 1 1 calc R
C16 C 0.3045(3) 0.0105(3) 0.46479(19) 0.0184(8) Uani 1 1 d .
H16A H 0.3622 -0.0109 0.4250 0.022 Uiso 1 1 calc R
C17 C 0.3331(3) -0.0823(3) 0.5171(2) 0.0262(9) Uani 1 1 d .
H17A H 0.3351 -0.1443 0.4957 0.039 Uiso 1 1 calc R
H17B H 0.2745 -0.0653 0.5552 0.039 Uiso 1 1 calc R
H17C H 0.4079 -0.0966 0.5338 0.039 Uiso 1 1 calc R
C18 C 0.3150(3) 0.1040(3) 0.4947(2) 0.0256(9) Uani 1 1 d .
H18A H 0.2940 0.1634 0.4615 0.038 Uiso 1 1 calc R
H18B H 0.3940 0.0856 0.5058 0.038 Uiso 1 1 calc R
H18C H 0.2636 0.1229 0.5360 0.038 Uiso 1 1 calc R
C19 C 0.5159(3) -0.1230(2) 0.20357(18) 0.0125(7) Uani 1 1 d .
C20 C 0.4881(3) -0.1173(2) 0.13567(18) 0.0149(8) Uani 1 1 d .
C21 C 0.5654(3) -0.1056(3) 0.08321(19) 0.0204(8) Uani 1 1 d .
H21A H 0.5466 -0.0982 0.0374 0.024 Uiso 1 1 calc R
C22 C 0.6698(3) -0.1047(3) 0.0980(2) 0.0242(9) Uani 1 1 d .
H22A H 0.7227 -0.0989 0.0620 0.029 Uiso 1 1 calc R
C23 C 0.6965(3) -0.1120(3) 0.16387(19) 0.0208(8) Uani 1 1 d .
H23A H 0.7682 -0.1114 0.1731 0.025 Uiso 1 1 calc R
C24 C 0.6207(3) -0.1203(3) 0.21773(18) 0.0173(8) Uani 1 1 d .
C25 C 0.3780(3) -0.1260(3) 0.11894(19) 0.0186(8) Uani 1 1 d .
H25A H 0.3182 -0.0935 0.1561 0.022 Uiso 1 1 calc R
C26 C 0.3331(3) -0.0691(3) 0.0519(2) 0.0288(10) Uani 1 1 d .
H26A H 0.3280 0.0033 0.0515 0.043 Uiso 1 1 calc R
H26B H 0.2572 -0.0694 0.0474 0.043 Uiso 1 1 calc R
H26C H 0.3856 -0.1047 0.0139 0.043 Uiso 1 1 calc R
C27 C 0.3947(3) -0.2419(3) 0.1184(2) 0.0250(9) Uani 1 1 d .
H27A H 0.4186 -0.2766 0.1626 0.038 Uiso 1 1 calc R
H27B H 0.4536 -0.2761 0.0827 0.038 Uiso 1 1 calc R
H27C H 0.3225 -0.2469 0.1096 0.038 Uiso 1 1 calc R
C28 C 0.6532(3) -0.1262(3) 0.29016(19) 0.0212(8) Uani 1 1 d .
H28A H 0.5827 -0.1138 0.3213 0.025 Uiso 1 1 calc R
C29 C 0.7002(3) -0.0425(3) 0.3023(2) 0.0289(10) Uani 1 1 d .
H29A H 0.6467 0.0265 0.2871 0.043 Uiso 1 1 calc R
H29B H 0.7746 -0.0582 0.2767 0.043 Uiso 1 1 calc R
H29C H 0.7093 -0.0426 0.3509 0.043 Uiso 1 1 calc R
C30 C 0.7402(4) -0.2343(3) 0.3085(2) 0.0365(11) Uani 1 1 d .
H30A H 0.7061 -0.2864 0.3067 0.055 Uiso 1 1 calc R
H30B H 0.7629 -0.2353 0.3545 0.055 Uiso 1 1 calc R
H30C H 0.8077 -0.2509 0.2761 0.055 Uiso 1 1 calc R
C31 C 0.3177(3) 0.3923(3) 0.28519(18) 0.0131(8) Uani 1 1 d .
C32 C 0.3711(3) 0.4372(3) 0.23288(17) 0.0130(7) Uani 1 1 d .
C33 C 0.3268(3) 0.5448(3) 0.21919(18) 0.0186(8) Uani 1 1 d .
H33A H 0.3623 0.5743 0.1834 0.022 Uiso 1 1 calc R
C34 C 0.2315(3) 0.6100(3) 0.25711(19) 0.0205(8) Uani 1 1 d .
H34A H 0.2008 0.6831 0.2464 0.025 Uiso 1 1 calc R
C35 C 0.1819(3) 0.5679(3) 0.31023(19) 0.0188(8) Uani 1 1 d .
H35A H 0.1179 0.6125 0.3369 0.023 Uiso 1 1 calc R
C36 C 0.2249(3) 0.4599(3) 0.32530(17) 0.0128(7) Uani 1 1 d .
C37 C 0.4798(3) 0.3744(3) 0.19251(18) 0.0161(8) Uani 1 1 d .
C38 C 0.4772(3) 0.3593(3) 0.12283(19) 0.0192(8) Uani 1 1 d .
C39 C 0.5803(3) 0.3044(3) 0.0864(2) 0.0276(9) Uani 1 1 d .
H39A H 0.5803 0.2937 0.0396 0.033 Uiso 1 1 calc R
C40 C 0.6820(3) 0.2654(3) 0.1168(2) 0.0307(10) Uani 1 1 d .
H40A H 0.7510 0.2273 0.0912 0.037 Uiso 1 1 calc R
C41 C 0.6843(3) 0.2816(3) 0.1852(2) 0.0252(9) Uani 1 1 d .
H41A H 0.7549 0.2541 0.2060 0.030 Uiso 1 1 calc R
C42 C 0.5835(3) 0.3381(3) 0.22342(18) 0.0157(8) Uani 1 1 d .
C43 C 0.3665(3) 0.3989(3) 0.08725(19) 0.0217(9) Uani 1 1 d .
H43A H 0.3016 0.4200 0.1230 0.026 Uiso 1 1 calc R
C44 C 0.3554(3) 0.3140(3) 0.0470(2) 0.0272(9) Uani 1 1 d .
H44A H 0.3675 0.2510 0.0765 0.041 Uiso 1 1 calc R
H44B H 0.4128 0.2975 0.0082 0.041 Uiso 1 1 calc R
H44C H 0.2788 0.3394 0.0305 0.041 Uiso 1 1 calc R
C45 C 0.3550(4) 0.4953(3) 0.0405(2) 0.0359(11) Uani 1 1 d .
H45A H 0.3662 0.5479 0.0659 0.054 Uiso 1 1 calc R
H45B H 0.2785 0.5247 0.0236 0.054 Uiso 1 1 calc R
H45C H 0.4127 0.4753 0.0021 0.054 Uiso 1 1 calc R
C46 C 0.5919(3) 0.3656(3) 0.29504(18) 0.0174(8) Uani 1 1 d .
H46A H 0.5142 0.3855 0.3195 0.021 Uiso 1 1 calc R
C47 C 0.6253(3) 0.4602(3) 0.2917(2) 0.0290(10) Uani 1 1 d .
H47A H 0.5704 0.5183 0.2662 0.043 Uiso 1 1 calc R
H47B H 0.7020 0.4422 0.2689 0.043 Uiso 1 1 calc R
H47C H 0.6249 0.4810 0.3378 0.043 Uiso 1 1 calc R
C48 C 0.6758(3) 0.2747(3) 0.3366(2) 0.0264(9) Uani 1 1 d .
H48A H 0.6563 0.2129 0.3364 0.040 Uiso 1 1 calc R
H48B H 0.6705 0.2950 0.3834 0.040 Uiso 1 1 calc R
H48C H 0.7539 0.2584 0.3163 0.040 Uiso 1 1 calc R
C49 C 0.1781(3) 0.4201(2) 0.38883(18) 0.0122(7) Uani 1 1 d .
C50 C 0.2262(3) 0.4174(3) 0.45096(18) 0.0141(7) Uani 1 1 d .
C51 C 0.1777(3) 0.3874(3) 0.51055(19) 0.0188(8) Uani 1 1 d .
H51A H 0.2097 0.3854 0.5522 0.023 Uiso 1 1 calc R
C52 C 0.0843(3) 0.3603(3) 0.51080(19) 0.0199(8) Uani 1 1 d .
H52A H 0.0516 0.3409 0.5523 0.024 Uiso 1 1 calc R
C53 C 0.0383(3) 0.3618(3) 0.45011(18) 0.0165(8) Uani 1 1 d .
H53A H -0.0254 0.3420 0.4503 0.020 Uiso 1 1 calc R
C54 C 0.0830(3) 0.3913(3) 0.38921(18) 0.0139(7) Uani 1 1 d .
C55 C 0.3250(3) 0.4528(3) 0.4538(2) 0.0223(9) Uani 1 1 d .
H55A H 0.3575 0.4585 0.4062 0.027 Uiso 1 1 calc R
C56 C 0.2806(3) 0.5620(3) 0.4830(2) 0.0315(10) Uani 1 1 d .
H56A H 0.2191 0.6105 0.4564 0.047 Uiso 1 1 calc R
H56B H 0.3432 0.5870 0.4809 0.047 Uiso 1 1 calc R
H56C H 0.2511 0.5580 0.5304 0.047 Uiso 1 1 calc R
C57 C 0.4210(3) 0.3753(3) 0.4944(2) 0.0405(12) Uani 1 1 d .
H57A H 0.4447 0.3054 0.4768 0.061 Uiso 1 1 calc R
H57B H 0.3936 0.3738 0.5423 0.061 Uiso 1 1 calc R
H57C H 0.4862 0.3971 0.4899 0.061 Uiso 1 1 calc R
C58 C 0.0280(3) 0.3973(3) 0.32289(18) 0.0155(8) Uani 1 1 d .
H58A H 0.0884 0.3876 0.2847 0.019 Uiso 1 1 calc R
C59 C -0.0666(3) 0.5046(3) 0.3116(2) 0.0270(9) Uani 1 1 d .
H59A H -0.0353 0.5590 0.3119 0.040 Uiso 1 1 calc R
H59B H -0.1278 0.5156 0.3479 0.040 Uiso 1 1 calc R
H59C H -0.0975 0.5082 0.2676 0.040 Uiso 1 1 calc R
C60 C -0.0203(3) 0.3123(3) 0.3197(2) 0.0245(9) Uani 1 1 d .
H60A H 0.0388 0.2436 0.3302 0.037 Uiso 1 1 calc R
H60B H -0.0442 0.3137 0.2740 0.037 Uiso 1 1 calc R
H60C H -0.0863 0.3252 0.3529 0.037 Uiso 1 1 calc R
C61 C 0.1859(3) 0.1316(3) 0.17641(17) 0.0148(8) Uani 1 1 d .
H61A H 0.2429 0.1045 0.1377 0.018 Uiso 1 1 calc R
H61B H 0.1409 0.0866 0.1832 0.018 Uiso 1 1 calc R
C62 C 0.1078(3) 0.2367(3) 0.15567(19) 0.0234(9) Uani 1 1 d .
C63 C 0.1348(3) 0.3244(3) 0.1588(2) 0.0229(9) Uani 1 1 d .
H63A H 0.2048 0.3163 0.1763 0.028 Uiso 1 1 calc R
C64 C 0.0619(3) 0.4233(3) 0.1370(2) 0.0268(9) Uani 1 1 d .
H64A H 0.0837 0.4810 0.1397 0.032 Uiso 1 1 calc R
C65 C -0.0415(3) 0.4403(3) 0.1115(2) 0.0274(9) Uani 1 1 d .
C66 C -0.0687(4) 0.3520(3) 0.1078(2) 0.0315(10) Uani 1 1 d .
H66A H -0.1389 0.3603 0.0904 0.038 Uiso 1 1 calc R
C67 C 0.0043(3) 0.2528(3) 0.1290(2) 0.0273(10) Uani 1 1 d .
H67A H -0.0165 0.1947 0.1253 0.033 Uiso 1 1 calc R
C68 C -0.1247(3) 0.5461(3) 0.0871(2) 0.0331(10) Uani 1 1 d .
H68A H -0.1427 0.5371 0.0405 0.040 Uiso 1 1 calc R
C69 C -0.0763(4) 0.6300(3) 0.0798(3) 0.0495(14) Uani 1 1 d .
H69A H -0.0039 0.6058 0.0516 0.074 Uiso 1 1 calc R
H69B H -0.0628 0.6456 0.1248 0.074 Uiso 1 1 calc R
H69C H -0.1306 0.6935 0.0583 0.074 Uiso 1 1 calc R
C70 C -0.2381(3) 0.5823(3) 0.1304(2) 0.0369(11) Uani 1 1 d .
H70A H -0.2729 0.5304 0.1302 0.055 Uiso 1 1 calc R
H70B H -0.2898 0.6498 0.1117 0.055 Uiso 1 1 calc R
H70C H -0.2245 0.5900 0.1771 0.055 Uiso 1 1 calc R
C71 C 0.0617(4) 0.8158(4) 0.1154(2) 0.0516(14) Uani 1 1 d .
H71A H 0.1012 0.7395 0.1161 0.077 Uiso 1 1 calc R
H71B H -0.0158 0.8339 0.1372 0.077 Uiso 1 1 calc R
H71C H 0.1040 0.8458 0.1401 0.077 Uiso 1 1 calc R
C72 C 0.0551(4) 0.8594(4) 0.0425(2) 0.0447(13) Uani 1 1 d .
H72A H 0.0113 0.8295 0.0182 0.054 Uiso 1 1 calc R
H72B H 0.1335 0.8367 0.0201 0.054 Uiso 1 1 calc R
C73 C -0.0006(4) 0.9781(4) 0.0360(2) 0.0428(12) Uani 1 1 d .
H73A H -0.0809 1.0005 0.0553 0.051 Uiso 1 1 calc R
H73B H 0.0396 1.0080 0.0632 0.051 Uiso 1 1 calc R

loop_
_atom_site_aniso_label
_atom_site_aniso_U_11
_atom_site_aniso_U_22
_atom_site_aniso_U_33
_atom_site_aniso_U_23
_atom_site_aniso_U_13
_atom_site_aniso_U_12
Sn1 0.01396(13) 0.00982(13) 0.02283(15) 0.00323(11) -0.00086(11) -0.00387(11)
Sn2 0.01532(13) 0.01091(13) 0.02070(15) 0.00054(11) -0.00200(11) -0.00518(11)
Br1 0.0210(2) 0.01495(19) 0.0271(2) -0.00058(16) 0.00233(17) -0.00710(16)
C1 0.0119(17) 0.0111(17) 0.0163(19) 0.0001(15) -0.0049(15) -0.0049(15)
C2 0.0120(17) 0.0137(18) 0.0120(19) -0.0027(15) -0.0024(15) -0.0031(15)
C3 0.0133(18) 0.0186(19) 0.017(2) 0.0017(16) 0.0028(15) -0.0072(16)
C4 0.022(2) 0.0115(18) 0.023(2) 0.0035(16) -0.0020(17) -0.0078(16)
C5 0.0161(18) 0.0120(18) 0.019(2) -0.0026(15) 0.0017(16) -0.0016(15)
C6 0.0130(18) 0.0123(18) 0.0155(19) 0.0010(15) -0.0022(15) -0.0069(15)
C7 0.0121(18) 0.0088(17) 0.019(2) 0.0024(15) 0.0031(15) -0.0034(15)
C8 0.0163(19) 0.0118(18) 0.018(2) 0.0050(15) -0.0016(16) -0.0061(15)
C9 0.0127(19) 0.0139(19) 0.031(2) 0.0041(17) -0.0011(17) -0.0038(16)
C10 0.0171(19) 0.0117(18) 0.023(2) -0.0007(16) 0.0084(16) 0.0006(16)
C11 0.026(2) 0.0122(18) 0.0132(19) -0.0008(15) 0.0027(16) -0.0067(16)
C12 0.0168(19) 0.0128(18) 0.019(2) 0.0029(15) 0.0029(16) -0.0087(16)
C13 0.0139(19) 0.022(2) 0.019(2) -0.0011(16) 0.0021(16) -0.0050(16)
C14 0.026(2) 0.024(2) 0.031(2) 0.0024(18) -0.0077(19) -0.0106(19)
C15 0.018(2) 0.018(2) 0.028(2) -0.0011(17) -0.0028(17) -0.0058(17)
C16 0.0186(19) 0.0178(19) 0.020(2) -0.0030(16) 0.0019(16) -0.0087(16)
C17 0.025(2) 0.023(2) 0.028(2) 0.0001(18) -0.0079(19) -0.0052(18)
C18 0.031(2) 0.028(2) 0.024(2) -0.0063(18) -0.0011(19) -0.017(2)
C19 0.0134(17) 0.0035(16) 0.017(2) 0.0003(14) 0.0001(15) 0.0001(14)
C20 0.0151(18) 0.0052(16) 0.021(2) 0.0009(15) -0.0017(16) -0.0002(15)
C21 0.025(2) 0.020(2) 0.016(2) 0.0046(16) -0.0025(17) -0.0094(17)
C22 0.022(2) 0.024(2) 0.024(2) 0.0021(18) 0.0093(17) -0.0098(18)
C23 0.0148(19) 0.020(2) 0.027(2) 0.0018(17) 0.0001(17) -0.0058(17)
C24 0.0182(19) 0.0107(18) 0.020(2) 0.0002(15) -0.0031(16) -0.0022(16)
C25 0.019(2) 0.019(2) 0.018(2) -0.0002(16) 0.0001(16) -0.0078(16)
C26 0.028(2) 0.032(2) 0.028(2) 0.0024(19) -0.0078(19) -0.013(2)
C27 0.030(2) 0.025(2) 0.025(2) 0.0005(18) -0.0044(19) -0.0154(19)
C28 0.018(2) 0.025(2) 0.020(2) -0.0004(17) -0.0041(16) -0.0072(17)
C29 0.025(2) 0.030(2) 0.033(3) -0.002(2) -0.0119(19) -0.0094(19)
C30 0.047(3) 0.029(2) 0.032(3) 0.008(2) -0.017(2) -0.011(2)
C31 0.0113(17) 0.0111(18) 0.018(2) -0.0028(15) -0.0042(15) -0.0040(15)
C32 0.0127(18) 0.0162(18) 0.0126(19) -0.0044(15) -0.0028(15) -0.0070(15)
C33 0.020(2) 0.020(2) 0.017(2) 0.0031(16) -0.0012(16) -0.0106(17)
C34 0.022(2) 0.0087(18) 0.028(2) 0.0013(16) -0.0026(17) -0.0026(16)
C35 0.0153(19) 0.0163(19) 0.022(2) -0.0047(16) 0.0018(16) -0.0028(16)
C36 0.0131(18) 0.0135(18) 0.0137(19) 0.0012(15) -0.0041(15) -0.0068(15)
C37 0.0155(18) 0.0131(18) 0.021(2) -0.0005(16) 0.0030(16) -0.0081(16)
C38 0.021(2) 0.020(2) 0.019(2) -0.0018(16) 0.0023(16) -0.0106(17)
C39 0.030(2) 0.035(2) 0.022(2) -0.0073(19) 0.0016(19) -0.017(2)
C40 0.017(2) 0.033(2) 0.040(3) -0.014(2) 0.0076(19) -0.0073(19)
C41 0.017(2) 0.028(2) 0.028(2) -0.0082(19) 0.0017(18) -0.0061(18)
C42 0.0151(19) 0.0135(18) 0.020(2) -0.0019(15) 0.0009(16) -0.0073(16)
C43 0.022(2) 0.024(2) 0.020(2) -0.0044(17) -0.0025(17) -0.0076(18)
C44 0.026(2) 0.030(2) 0.025(2) -0.0067(19) -0.0008(18) -0.0095(19)
C45 0.038(3) 0.035(3) 0.037(3) 0.004(2) -0.010(2) -0.016(2)
C46 0.0123(18) 0.0170(19) 0.022(2) -0.0036(16) 0.0013(16) -0.0045(16)
C47 0.033(2) 0.018(2) 0.037(3) -0.0022(19) -0.012(2) -0.0092(19)
C48 0.022(2) 0.025(2) 0.032(2) 0.0031(19) -0.0067(19) -0.0092(18)
C49 0.0098(17) 0.0074(17) 0.0163(19) -0.0018(14) 0.0002(14) 0.0001(14)
C50 0.0121(18) 0.0106(17) 0.017(2) -0.0045(15) 0.0006(15) -0.0011(15)
C51 0.021(2) 0.0120(18) 0.018(2) -0.0017(15) -0.0079(16) 0.0013(16)
C52 0.024(2) 0.0165(19) 0.016(2) -0.0024(16) 0.0079(16) -0.0057(17)
C53 0.0141(18) 0.0159(19) 0.020(2) -0.0020(16) 0.0030(15) -0.0067(16)
C54 0.0123(18) 0.0087(17) 0.019(2) -0.0020(15) -0.0039(15) -0.0012(15)
C55 0.016(2) 0.030(2) 0.021(2) -0.0073(18) -0.0001(17) -0.0082(18)
C56 0.027(2) 0.034(3) 0.041(3) -0.007(2) 0.000(2) -0.020(2)
C57 0.024(2) 0.045(3) 0.053(3) -0.009(2) -0.018(2) -0.009(2)
C58 0.0146(18) 0.0161(19) 0.016(2) -0.0034(15) -0.0015(15) -0.0057(16)
C59 0.023(2) 0.027(2) 0.027(2) -0.0021(19) -0.0106(18) -0.0037(18)
C60 0.021(2) 0.030(2) 0.027(2) -0.0082(19) 0.0001(18) -0.0144(19)
C61 0.0185(19) 0.0186(19) 0.0120(18) 0.0030(15) -0.0034(15) -0.0124(16)
C62 0.024(2) 0.028(2) 0.019(2) -0.0007(17) -0.0020(17) -0.0107(18)
C63 0.017(2) 0.022(2) 0.027(2) 0.0010(18) -0.0023(17) -0.0045(17)
C64 0.026(2) 0.023(2) 0.033(2) 0.0007(19) 0.0008(19) -0.0116(19)
C65 0.028(2) 0.028(2) 0.023(2) 0.0048(19) -0.0078(19) -0.0080(19)
C66 0.028(2) 0.034(3) 0.036(3) 0.011(2) -0.013(2) -0.015(2)
C67 0.028(2) 0.027(2) 0.030(2) 0.0052(19) -0.0067(19) -0.015(2)
C68 0.027(2) 0.029(2) 0.038(3) 0.009(2) -0.009(2) -0.006(2)
C69 0.040(3) 0.022(2) 0.077(4) 0.011(2) -0.006(3) -0.004(2)
C70 0.027(2) 0.037(3) 0.037(3) 0.009(2) -0.006(2) -0.003(2)
C71 0.043(3) 0.060(4) 0.050(3) -0.006(3) -0.003(3) -0.018(3)
C72 0.044(3) 0.049(3) 0.043(3) -0.014(3) -0.004(2) -0.018(3)
C73 0.037(3) 0.055(3) 0.038(3) -0.013(3) 0.000(2) -0.018(2)

loop_
_atom_type_symbol
_atom_type_description
_atom_type_scat_dispersion_real
_atom_type_scat_dispersion_imag
_atom_type_scat_source
C C 0.0033 0.0016 'International Tables Vol C Tables 4.2.6.8 and 6.1.1.4'
H H 0.0000 0.0000 'International Tables Vol C Tables 4.2.6.8 and 6.1.1.4'
Br Br -0.2901 2.4595 'International Tables Vol C Tables 4.2.6.8 and 6.1.1.4'
Sn Sn -0.6537 1.4246 'International Tables Vol C Tables 4.2.6.8 and 6.1.1.4'

loop_
_geom_angle_atom_site_label_1
_geom_angle_atom_site_label_2
_geom_angle_atom_site_label_3
_geom_angle
_geom_angle_site_symmetry_1
C61 Sn1 C1 104.55(12) .
C61 Sn1 Br1 95.05(9) .
C1 Sn1 Br1 103.76(9) .
C61 Sn1 Sn2 134.08(8) .
C1 Sn1 Sn2 117.60(8) .
Br1 Sn1 Sn2 59.205(11) .
C31 Sn2 Br1 96.78(9) .
C31 Sn2 Sn1 107.85(8) .
Br1 Sn2 Sn1 56.185(11) .
Sn1 Br1 Sn2 64.610(12) .
C6 C1 C2 118.1(3) .
C6 C1 Sn1 128.4(2) .
C2 C1 Sn1 113.5(2) .
C3 C2 C1 121.0(3) .
C3 C2 C7 117.0(3) .
C1 C2 C7 122.0(3) .
C4 C3 C2 120.7(3) .
C5 C4 C3 118.7(3) .
C4 C5 C6 122.1(3) .
C5 C6 C1 119.4(3) .
C5 C6 C19 116.3(3) .
C1 C6 C19 124.2(3) .
C12 C7 C8 120.0(3) .
C12 C7 C2 120.0(3) .
C8 C7 C2 119.6(3) .
C9 C8 C7 119.2(3) .
C9 C8 C13 119.4(3) .
C7 C8 C13 121.4(3) .
C10 C9 C8 120.9(3) .
C9 C10 C11 119.9(3) .
C10 C11 C12 121.3(3) .
C11 C12 C7 118.7(3) .
C11 C12 C16 120.2(3) .
C7 C12 C16 121.1(3) .
C8 C13 C14 112.5(3) .
C8 C13 C15 110.0(3) .
C14 C13 C15 110.2(3) .
C18 C16 C12 112.8(3) .
C18 C16 C17 110.2(3) .
C12 C16 C17 110.2(3) .
C24 C19 C20 120.3(3) .
C24 C19 C6 119.3(3) .
C20 C19 C6 120.2(3) .
C21 C20 C19 118.7(3) .
C21 C20 C25 120.0(3) .
C19 C20 C25 121.3(3) .
C22 C21 C20 120.3(3) .
C23 C22 C21 120.4(3) .
C22 C23 C24 121.2(3) .
C23 C24 C19 119.0(3) .
C23 C24 C28 119.4(3) .
C19 C24 C28 121.7(3) .
C20 C25 C26 113.8(3) .
C20 C25 C27 109.9(3) .
C26 C25 C27 110.1(3) .
C24 C28 C30 110.8(3) .
C24 C28 C29 112.5(3) .
C30 C28 C29 109.7(3) .
C36 C31 C32 118.2(3) .
C36 C31 Sn2 115.7(2) .
C32 C31 Sn2 124.3(3) .
C33 C32 C31 120.0(3) .
C33 C32 C37 116.9(3) .
C31 C32 C37 123.1(3) .
C32 C33 C34 121.0(3) .
C35 C34 C33 119.6(3) .
C34 C35 C36 120.6(3) .
C35 C36 C31 120.4(3) .
C35 C36 C49 118.2(3) .
C31 C36 C49 121.1(3) .
C42 C37 C38 120.9(3) .
C42 C37 C32 119.1(3) .
C38 C37 C32 119.8(3) .
C39 C38 C37 118.2(3) .
C39 C38 C43 119.3(3) .
C37 C38 C43 122.5(3) .
C40 C39 C38 121.3(4) .
C39 C40 C41 120.3(4) .
C40 C41 C42 120.5(4) .
C41 C42 C37 118.7(3) .
C41 C42 C46 118.6(3) .
C37 C42 C46 122.4(3) .
C38 C43 C45 111.6(3) .
C38 C43 C44 112.2(3) .
C45 C43 C44 109.8(3) .
C47 C46 C42 109.6(3) .
C47 C46 C48 109.9(3) .
C42 C46 C48 113.8(3) .
C54 C49 C50 119.3(3) .
C54 C49 C36 121.6(3) .
C50 C49 C36 119.0(3) .
C51 C50 C49 119.0(3) .
C51 C50 C55 119.6(3) .
C49 C50 C55 121.4(3) .
C52 C51 C50 121.6(3) .
C51 C52 C53 119.5(3) .
C54 C53 C52 121.4(3) .
C53 C54 C49 119.3(3) .
C53 C54 C58 120.9(3) .
C49 C54 C58 119.8(3) .
C50 C55 C57 112.6(3) .
C50 C55 C56 109.8(3) .
C57 C55 C56 110.7(3) .
C59 C58 C54 110.8(3) .
C59 C58 C60 109.3(3) .
C54 C58 C60 113.3(3) .
C62 C61 Sn1 119.7(2) .
C67 C62 C63 116.8(4) .
C67 C62 C61 121.2(3) .
C63 C62 C61 122.0(3) .
C64 C63 C62 121.6(4) .
C65 C64 C63 122.0(4) .
C64 C65 C66 116.6(4) .
C64 C65 C68 124.5(4) .
C66 C65 C68 118.8(4) .
C67 C66 C65 121.6(4) .
C66 C67 C62 121.4(4) .
C69 C68 C65 113.8(3) .
C69 C68 C70 110.5(4) .
C65 C68 C70 112.6(3) .
C71 C72 C73 113.6(4) .
C73 C73 C72 113.7(5) 2_575

loop_
_geom_bond_atom_site_label_1
_geom_bond_atom_site_label_2
_geom_bond_distance
_geom_bond_site_symmetry_2
Sn1 C61 2.193(3) .
Sn1 C1 2.201(3) .
Sn1 Br1 2.7043(5) .
Sn1 Sn2 2.9405(4) .
Sn2 C31 2.211(3) .
Sn2 Br1 2.7960(5) .
C1 C6 1.412(5) .
C1 C2 1.411(5) .
C2 C3 1.393(5) .
C2 C7 1.504(5) .
C3 C4 1.386(5) .
C4 C5 1.385(5) .
C5 C6 1.395(5) .
C6 C19 1.505(5) .
C7 C12 1.407(5) .
C7 C8 1.412(4) .
C8 C9 1.386(5) .
C8 C13 1.527(5) .
C9 C10 1.381(5) .
C10 C11 1.381(5) .
C11 C12 1.389(5) .
C12 C16 1.528(5) .
C13 C14 1.541(5) .
C13 C15 1.547(5) .
C16 C18 1.526(5) .
C16 C17 1.536(5) .
C19 C24 1.404(4) .
C19 C20 1.413(5) .
C20 C21 1.400(5) .
C20 C25 1.522(5) .
C21 C22 1.391(5) .
C22 C23 1.368(5) .
C23 C24 1.392(5) .
C24 C28 1.519(5) .
C25 C26 1.530(5) .
C25 C27 1.540(5) .
C28 C30 1.522(5) .
C28 C29 1.541(5) .
C31 C36 1.407(5) .
C31 C32 1.415(5) .
C32 C33 1.391(5) .
C32 C37 1.507(5) .
C33 C34 1.390(5) .
C34 C35 1.377(5) .
C35 C36 1.400(5) .
C36 C49 1.493(5) .
C37 C42 1.402(5) .
C37 C38 1.418(5) .
C38 C39 1.396(5) .
C38 C43 1.522(5) .
C39 C40 1.374(5) .
C40 C41 1.397(5) .
C41 C42 1.398(5) .
C42 C46 1.523(5) .
C43 C45 1.530(5) .
C43 C44 1.532(5) .
C46 C47 1.522(5) .
C46 C48 1.540(5) .
C49 C54 1.411(4) .
C49 C50 1.420(5) .
C50 C51 1.385(5) .
C50 C55 1.523(5) .
C51 C52 1.376(5) .
C52 C53 1.384(5) .
C53 C54 1.381(5) .
C54 C58 1.531(5) .
C55 C57 1.526(5) .
C55 C56 1.537(5) .
C58 C59 1.526(5) .
C58 C60 1.532(4) .
C61 C62 1.464(5) .
C62 C67 1.397(5) .
C62 C63 1.393(5) .
C63 C64 1.390(5) .
C64 C65 1.382(5) .
C65 C66 1.406(5) .
C65 C68 1.516(5) .
C66 C67 1.388(5) .
C68 C69 1.505(5) .
C68 C70 1.526(6) .
C71 C72 1.516(6) .
C72 C73 1.520(6) .
C73 C73 1.505(9) 2_575
